data_7225403
loop_
_publ_author_name
'Mahmoud, Abdallah G.'
'Mahmudov, Kamran T.'
'Guedes da Silva, M. F\'atima C.'
'Pombeiro, Armando J. L.'

_publ_section_title
;
 Reaction of sodium 2-(2-(2,4-dioxopentan-3-ylidene)hydrazinyl)
 benzenesulfonate with ethylenediamine on Cu(II) and Ni(II) centres:
 efficient Cu(II) homogeneous catalysts for cyanosilylation of aldehydes
;
_journal_name_full 'RSC Adv.'
_journal_paper_doi 10.1039/C6RA12274D
_journal_year 2016
_chemical_formula_moiety 'C13 H16 Cu N4 O4 S'
_chemical_formula_sum 'C13 H16 Cu N4 O4 S'
_chemical_formula_weight 387.90
_space_group_crystal_system triclinic
_space_group_IT_number 2
_space_group_name_Hall '-P 1'
_space_group_name_H-M_alt 'P -1'
_symmetry_space_group_name_Hall '-P 1'
_symmetry_space_group_name_H-M 'P -1'
_atom_sites_solution_hydrogens mixed
_audit_creation_method SHELXL-2014/7
_audit_update_record
;
2016-05-03 deposited with the CCDC.
2016-05-31 downloaded from the CCDC.
;
_cell_angle_alpha 81.729(5)
_cell_angle_beta 88.354(6)
_cell_angle_gamma 78.606(6)
_cell_formula_units_Z 2
_cell_length_a 5.1923(10)
_cell_length_b 8.6543(16)
_cell_length_c 16.704(3)
_cell_measurement_reflns_used 4584
_cell_measurement_temperature 150(2)
_cell_measurement_theta_max 27.99
_cell_measurement_theta_min 2.42
_cell_volume 728.2(2)
_computing_cell_refinement 'Bruker SAINT'
_computing_data_collection 'Bruker APEX2'
_computing_data_reduction 'Bruker SAINT'
_computing_molecular_graphics 'Mercury CSD 3.5.1'
_computing_structure_refinement 'SHELXL-2014/7 (Sheldrick, 2008)'
_computing_structure_solution 'SIR97 (Giacovazzo et al, 1997)'
_diffrn_ambient_temperature 150(2)
_diffrn_measured_fraction_theta_full 0.999
_diffrn_measured_fraction_theta_max 0.995
_diffrn_measurement_device_type 'Bruker APEX-II CCD'
_diffrn_measurement_method '\f and \w scans'
_diffrn_radiation_type MoK\a
_diffrn_radiation_wavelength 0.71069
_diffrn_reflns_av_R_equivalents 0.0749
_diffrn_reflns_av_unetI/netI 0.0647
_diffrn_reflns_Laue_measured_fraction_full 0.999
_diffrn_reflns_Laue_measured_fraction_max 0.995
_diffrn_reflns_limit_h_max 6
_diffrn_reflns_limit_h_min -6
_diffrn_reflns_limit_k_max 11
_diffrn_reflns_limit_k_min -11
_diffrn_reflns_limit_l_max 22
_diffrn_reflns_limit_l_min -22
_diffrn_reflns_number 20570
_diffrn_reflns_point_group_measured_fraction_full 0.999
_diffrn_reflns_point_group_measured_fraction_max 0.995
_diffrn_reflns_theta_full 25.240
_diffrn_reflns_theta_max 28.484
_diffrn_reflns_theta_min 2.425
_exptl_absorpt_coefficient_mu 1.670
_exptl_absorpt_correction_T_max 0.885
_exptl_absorpt_correction_T_min 0.783
_exptl_absorpt_correction_type multi-scan
_exptl_absorpt_process_details sadabs
_exptl_crystal_colour brown
_exptl_crystal_density_diffrn 1.769
_exptl_crystal_description plate
_exptl_crystal_F_000 398
_exptl_crystal_size_max 0.390
_exptl_crystal_size_mid 0.130
_exptl_crystal_size_min 0.080
_refine_diff_density_max 0.518
_refine_diff_density_min -0.670
_refine_diff_density_rms 0.104
_refine_ls_extinction_method none
_refine_ls_goodness_of_fit_ref 0.994
_refine_ls_hydrogen_treatment mixed
_refine_ls_matrix_type full
_refine_ls_number_parameters 216
_refine_ls_number_reflns 3657
_refine_ls_number_restraints 2
_refine_ls_restrained_S_all 0.995
_refine_ls_R_factor_all 0.0709
_refine_ls_R_factor_gt 0.0407
_refine_ls_shift/su_max 0.003
_refine_ls_shift/su_mean 0.000
_refine_ls_structure_factor_coef Fsqd
_refine_ls_weighting_details 'w=1/[\s^2^(Fo^2^)+(0.0433P)^2^+0.2724P] where P=(Fo^2^+2Fc^2^)/3'
_refine_ls_weighting_scheme calc
_refine_ls_wR_factor_gt 0.0826
_refine_ls_wR_factor_ref 0.0890
_reflns_Friedel_coverage 0.000
_reflns_number_gt 2708
_reflns_number_total 3657
_reflns_threshold_expression 'I > 2\s(I)'
_cod_data_source_file c6ra12274d2.cif
_cod_data_source_block Compound3
_cod_database_code 7225403
_shelx_shelxl_version_number 2014/7
_shelx_space_group_comment
;
The symmetry employed for this shelxl refinement is uniquely defined
by the following loop, which should always be used as a source of
symmetry information in preference to the above space-group names.
They are only intended as comments.
;
_shelx_estimated_absorpt_t_min 0.562
_shelx_estimated_absorpt_t_max 0.878

loop_
_space_group_symop_operation_xyz
'x, y, z'
'-x, -y, -z'

loop_
_atom_site_label
_atom_site_type_symbol
_atom_site_fract_x
_atom_site_fract_y
_atom_site_fract_z
_atom_site_U_iso_or_equiv
_atom_site_adp_type
_atom_site_occupancy
_atom_site_site_symmetry_order
_atom_site_calc_flag
_atom_site_refinement_flags_posn
_atom_site_refinement_flags_adp
C1 C -0.0246(5) 0.5960(3) 0.72219(17) 0.0129(6) Uani 1 1 d . .
C2 C -0.2509(6) 0.6974(3) 0.74499(18) 0.0173(6) Uani 1 1 d . .
H2 H -0.3743 0.7533 0.7049 0.021 Uiso 1 1 calc R U
C3 C -0.2965(6) 0.7171(4) 0.82434(19) 0.0225(7) Uani 1 1 d . .
H3 H -0.4525 0.7843 0.8395 0.027 Uiso 1 1 calc R U
C4 C -0.1136(6) 0.6384(4) 0.88218(19) 0.0224(7) Uani 1 1 d . .
H4 H -0.1408 0.6552 0.9370 0.027 Uiso 1 1 calc R U
C5 C 0.1084(6) 0.5357(3) 0.86112(18) 0.0192(7) Uani 1 1 d . .
H5 H 0.2305 0.4816 0.9020 0.023 Uiso 1 1 calc R U
C6 C 0.1573(5) 0.5095(3) 0.78083(17) 0.0118(6) Uani 1 1 d . .
C7 C 0.7410(6) 0.2242(3) 0.82914(17) 0.0150(6) Uani 1 1 d . .
C8 C 0.8526(6) 0.1951(4) 0.91250(19) 0.0207(7) Uani 1 1 d . .
C9 C 0.6679(7) 0.2345(4) 0.98076(19) 0.0299(8) Uani 1 1 d . .
H9A H 0.7502 0.1823 1.0323 0.045 Uiso 1 1 calc R U
H9B H 0.5050 0.1967 0.9739 0.045 Uiso 1 1 calc R U
H9C H 0.6279 0.3500 0.9806 0.045 Uiso 1 1 calc R U
C10 C 0.8669(5) 0.1409(3) 0.76402(17) 0.0132(6) Uani 1 1 d . .
C11 C 1.1186(6) 0.0221(4) 0.78012(19) 0.0232(7) Uani 1 1 d . .
H11A H 1.1241 -0.0639 0.7474 0.035 Uiso 1 1 calc R U
H11B H 1.1284 -0.0223 0.8376 0.035 Uiso 1 1 calc R U
H11C H 1.2677 0.0746 0.7659 0.035 Uiso 1 1 calc R U
C12 C 0.8758(6) 0.0848(3) 0.62658(17) 0.0156(6) Uani 1 1 d . .
H12A H 0.9454 -0.0287 0.6466 0.019 Uiso 1 1 calc R U
H12B H 1.0227 0.1335 0.6027 0.019 Uiso 1 1 calc R U
C13 C 0.6653(6) 0.0994(3) 0.56385(18) 0.0175(6) Uani 1 1 d . .
H13A H 0.7456 0.0657 0.5131 0.021 Uiso 1 1 calc R U
H13B H 0.5395 0.0301 0.5836 0.021 Uiso 1 1 calc R U
N1 N 0.3840(4) 0.3975(3) 0.76072(14) 0.0120(5) Uani 1 1 d . .
N2 N 0.5207(5) 0.3315(3) 0.82612(14) 0.0146(5) Uani 1 1 d . .
N3 N 0.7559(4) 0.1681(3) 0.69369(14) 0.0122(5) Uani 1 1 d . .
N4 N 0.5271(5) 0.2677(3) 0.54880(14) 0.0136(5) Uani 1 1 d D .
O1 O 1.0866(5) 0.1453(3) 0.92614(15) 0.0350(6) Uani 1 1 d . .
O11 O 0.2954(4) 0.5593(2) 0.60311(11) 0.0125(4) Uani 1 1 d . .
O12 O -0.0959(4) 0.4485(2) 0.60243(12) 0.0170(4) Uani 1 1 d . .
O13 O -0.1202(4) 0.7345(2) 0.57491(12) 0.0174(5) Uani 1 1 d . .
S1 S 0.00860(13) 0.58429(8) 0.61796(4) 0.01052(15) Uani 1 1 d . .
Cu1 Cu 0.49256(7) 0.35215(4) 0.65381(2) 0.01096(11) Uani 1 1 d . .
H41N H 0.370(6) 0.270(3) 0.5195(19) 0.016 Uiso 1 1 d D U
H42N H 0.619(5) 0.328(3) 0.5160(16) 0.016 Uiso 1 1 d D U

loop_
_atom_site_aniso_label
_atom_site_aniso_U_11
_atom_site_aniso_U_22
_atom_site_aniso_U_33
_atom_site_aniso_U_23
_atom_site_aniso_U_13
_atom_site_aniso_U_12
C1 0.0087(13) 0.0122(13) 0.0181(15) -0.0016(11) 0.0007(11) -0.0028(11)
C2 0.0112(14) 0.0165(15) 0.0211(16) -0.0001(12) -0.0033(12) 0.0030(12)
C3 0.0144(15) 0.0226(16) 0.0282(18) -0.0064(14) 0.0042(13) 0.0036(13)
C4 0.0215(16) 0.0271(17) 0.0171(16) -0.0063(13) 0.0030(13) 0.0006(14)
C5 0.0173(16) 0.0209(16) 0.0168(16) -0.0036(12) -0.0006(12) 0.0035(12)
C6 0.0097(13) 0.0126(13) 0.0134(14) -0.0022(11) 0.0009(11) -0.0028(11)
C7 0.0118(14) 0.0161(14) 0.0150(15) 0.0016(11) -0.0028(11) -0.0001(11)
C8 0.0193(16) 0.0209(16) 0.0195(16) -0.0001(12) -0.0053(13) 0.0010(13)
C9 0.0286(19) 0.041(2) 0.0149(16) -0.0016(14) -0.0074(14) 0.0060(16)
C10 0.0115(14) 0.0115(13) 0.0160(15) 0.0007(11) -0.0013(11) -0.0029(11)
C11 0.0176(16) 0.0230(17) 0.0248(18) -0.0042(13) -0.0060(13) 0.0079(13)
C12 0.0166(15) 0.0134(14) 0.0165(15) -0.0049(11) 0.0003(12) 0.0002(12)
C13 0.0188(15) 0.0137(14) 0.0203(16) -0.0050(12) -0.0013(12) -0.0022(12)
N1 0.0105(11) 0.0127(11) 0.0113(12) -0.0006(9) -0.0018(9) 0.0007(9)
N2 0.0143(12) 0.0142(12) 0.0139(13) 0.0004(10) -0.0026(10) -0.0010(10)
N3 0.0115(12) 0.0103(11) 0.0151(12) -0.0020(9) 0.0008(9) -0.0027(9)
N4 0.0136(12) 0.0145(12) 0.0122(13) 0.0005(10) -0.0009(10) -0.0029(10)
O1 0.0224(13) 0.0481(16) 0.0307(14) -0.0030(12) -0.0104(11) 0.0019(11)
O11 0.0109(10) 0.0129(10) 0.0127(10) 0.0022(8) -0.0007(8) -0.0027(8)
O12 0.0170(11) 0.0133(10) 0.0226(12) -0.0059(8) 0.0014(9) -0.0055(8)
O13 0.0181(11) 0.0140(10) 0.0170(11) -0.0007(8) -0.0059(9) 0.0042(8)
S1 0.0090(3) 0.0086(3) 0.0132(4) -0.0007(3) -0.0027(3) -0.0003(3)
Cu1 0.01034(18) 0.01031(18) 0.01096(19) -0.00059(13) -0.00177(13) 0.00062(13)

loop_
_atom_type_symbol
_atom_type_description
_atom_type_scat_dispersion_real
_atom_type_scat_dispersion_imag
_atom_type_scat_source
C C 0.0033 0.0016 'International Tables Vol C Tables 4.2.6.8 and 6.1.1.4'
H H 0.0000 0.0000 'International Tables Vol C Tables 4.2.6.8 and 6.1.1.4'
N N 0.0061 0.0033 'International Tables Vol C Tables 4.2.6.8 and 6.1.1.4'
O O 0.0106 0.0060 'International Tables Vol C Tables 4.2.6.8 and 6.1.1.4'
S S 0.1246 0.1234 'International Tables Vol C Tables 4.2.6.8 and 6.1.1.4'
Cu Cu 0.3201 1.2651 'International Tables Vol C Tables 4.2.6.8 and 6.1.1.4'

loop_
_geom_angle_atom_site_label_1
_geom_angle_atom_site_label_2
_geom_angle_atom_site_label_3
_geom_angle
C2 C1 C6 120.4(3)
C2 C1 S1 115.6(2)
C6 C1 S1 123.9(2)
C3 C2 C1 120.8(3)
C2 C3 C4 119.4(3)
C3 C4 C5 120.7(3)
C4 C5 C6 121.4(3)
C5 C6 C1 117.2(2)
C5 C6 N1 120.5(2)
C1 C6 N1 122.3(2)
N2 C7 C10 128.0(3)
N2 C7 C8 109.6(2)
C10 C7 C8 122.4(2)
O1 C8 C7 122.4(3)
O1 C8 C9 119.9(3)
C7 C8 C9 117.7(3)
N3 C10 C7 119.4(2)
N3 C10 C11 121.0(3)
C7 C10 C11 119.6(2)
N3 C12 C13 107.7(2)
N4 C13 C12 108.4(2)
N2 N1 C6 110.4(2)
N2 N1 Cu1 122.95(18)
C6 N1 Cu1 126.55(18)
N1 N2 C7 126.2(2)
C10 N3 C12 120.9(2)
C10 N3 Cu1 125.87(19)
C12 N3 Cu1 110.90(17)
C13 N4 Cu1 107.90(17)
S1 O11 Cu1 114.28(11)
O13 S1 O12 114.80(12)
O13 S1 O11 110.26(12)
O12 S1 O11 111.07(11)
O13 S1 C1 107.89(12)
O12 S1 C1 107.64(13)
O11 S1 C1 104.58(12)
N1 Cu1 N3 93.62(10)
N1 Cu1 O11 92.06(9)
N3 Cu1 O11 166.75(9)
N1 Cu1 N4 163.70(10)
N3 Cu1 N4 86.20(10)
O11 Cu1 N4 91.67(9)

loop_
_geom_bond_atom_site_label_1
_geom_bond_atom_site_label_2
_geom_bond_distance
C1 C2 1.400(4)
C1 C6 1.405(4)
C1 S1 1.760(3)
C2 C3 1.369(4)
C3 C4 1.381(4)
C4 C5 1.380(4)
C5 C6 1.400(4)
C6 N1 1.434(3)
C7 N2 1.321(3)
C7 C10 1.459(4)
C7 C8 1.492(4)
C8 O1 1.223(4)
C8 C9 1.502(4)
C10 N3 1.294(4)
C10 C11 1.499(4)
C12 N3 1.476(3)
C12 C13 1.511(4)
C13 N4 1.480(4)
N1 N2 1.315(3)
N1 Cu1 1.928(2)
N3 Cu1 1.933(2)
N4 Cu1 1.986(2)
O11 S1 1.481(2)
O11 Cu1 1.9667(18)
O12 S1 1.446(2)
O13 S1 1.4383(19)

loop_
_geom_hbond_atom_site_label_D
_geom_hbond_atom_site_label_H
_geom_hbond_atom_site_label_A
_geom_hbond_distance_DH
_geom_hbond_distance_HA
_geom_hbond_distance_DA
_geom_hbond_angle_DHA
_geom_hbond_site_symmetry_A
C9 H9B O1 0.98 2.48 3.438(4) 166.4 1_455
C12 H12A O13 0.99 2.60 3.266(3) 124.7 1_645
N4 H41N O13 0.96(3) 2.08(3) 3.002(3) 161(3) 2_566
N4 H41N S1 0.96(3) 3.03(3) 3.892(3) 150(2) 2_566
N4 H42N O11 0.895(17) 2.16(2) 2.975(3) 151(3) 2_666
N4 H42N O12 0.895(17) 2.56(3) 2.966(3) 109(2) 1_655
